data_1520185
loop_
_publ_author_name
'Coles, Susanne L.'
'Threlfall, Terry L.'
'Hursthouse, Michael B.'

_publ_section_title
;
 N-(4-ethoxyphenyl)acetamide
;
_journal_name_full 'Crystal Structure Report Archive'
_journal_page_first 1394
_journal_year 2008
_chemical_formula_sum 'C10 H13 N O2'
_chemical_formula_weight 179.21
_chemical_name_systematic
;
 N-(4-ethoxyphenyl)acetamide
;
_space_group_IT_number 14
_symmetry_cell_setting monoclinic
_symmetry_space_group_name_Hall '-P 2ybc'
_symmetry_space_group_name_H-M 'P 1 21/c 1'
_atom_sites_solution_hydrogens geom
_atom_sites_solution_primary direct
_atom_sites_solution_secondary difmap
_cell_angle_alpha 90.00
_cell_angle_beta 103.345(2)
_cell_angle_gamma 90.00
_cell_formula_units_Z 4
_cell_length_a 13.2432(3)
_cell_length_b 9.5856(3)
_cell_length_c 7.4783(2)
_cell_measurement_reflns_used 7689
_cell_measurement_temperature 120(2)
_cell_measurement_theta_max 27.48
_cell_measurement_theta_min 2.91
_cell_volume 923.69(4)
_computing_cell_refinement 'DENZO (Otwinowski & Minor, 1997) & COLLECT (Hooft, R.W.W., 1998)'
_computing_data_collection 'COLLECT (Hooft, R.W.W., 1998)'
_computing_data_reduction 'DENZO (Otwinowski & Minor, 1997) & COLLECT (Hooft, R.W.W., 1998)'
_computing_structure_refinement 'SHELXL-97 (Sheldrick, 1997)'
_computing_structure_solution 'SHELXS-97 (Sheldrick, 1997)'
_diffrn_ambient_temperature 120(2)
_diffrn_measured_fraction_theta_full 0.993
_diffrn_measured_fraction_theta_max 0.993
_diffrn_measurement_device_type 'Bruker-Nonius APEX II CCD camera on \k-goniostat'
_diffrn_measurement_method '\f & \w scans'
_diffrn_radiation_monochromator '10cm confocal mirrors'
_diffrn_radiation_source 'Bruker-Nonius FR591 rotating anode'
_diffrn_radiation_type MoK\a
_diffrn_radiation_wavelength 0.71073
_diffrn_reflns_av_R_equivalents 0.0259
_diffrn_reflns_av_sigmaI/netI 0.0251
_diffrn_reflns_limit_h_max 16
_diffrn_reflns_limit_h_min -17
_diffrn_reflns_limit_k_max 12
_diffrn_reflns_limit_k_min -12
_diffrn_reflns_limit_l_max 9
_diffrn_reflns_limit_l_min -9
_diffrn_reflns_number 9743
_diffrn_reflns_theta_full 27.48
_diffrn_reflns_theta_max 27.48
_diffrn_reflns_theta_min 3.16
_exptl_absorpt_coefficient_mu 0.090
_exptl_absorpt_correction_T_max 0.9911
_exptl_absorpt_correction_T_min 0.9649
_exptl_absorpt_correction_type multi-scan
_exptl_absorpt_process_details 'SADABS 2007/2 (Sheldrick, G.M., 2007)'
_exptl_crystal_colour colourless
_exptl_crystal_density_diffrn 1.289
_exptl_crystal_density_method 'not measured'
_exptl_crystal_description needle
_exptl_crystal_F_000 384
_exptl_crystal_size_max 0.40
_exptl_crystal_size_mid 0.10
_exptl_crystal_size_min 0.10
_refine_diff_density_max 0.261
_refine_diff_density_min -0.192
_refine_diff_density_rms 0.039
_refine_ls_extinction_method none
_refine_ls_goodness_of_fit_ref 1.046
_refine_ls_hydrogen_treatment mixed
_refine_ls_matrix_type full
_refine_ls_number_parameters 124
_refine_ls_number_reflns 2105
_refine_ls_number_restraints 1
_refine_ls_restrained_S_all 1.046
_refine_ls_R_factor_all 0.0442
_refine_ls_R_factor_gt 0.0395
_refine_ls_shift/su_max 0.000
_refine_ls_shift/su_mean 0.000
_refine_ls_structure_factor_coef Fsqd
_refine_ls_weighting_details 'calc w=1/[\s^2^(Fo^2^)+(0.0336P)^2^+0.4711P] where P=(Fo^2^+2Fc^2^)/3'
_refine_ls_weighting_scheme calc
_refine_ls_wR_factor_gt 0.0918
_refine_ls_wR_factor_ref 0.0957
_reflns_number_gt 1909
_reflns_number_total 2105
_reflns_threshold_expression >2sigma(I)
_cod_data_source_file eCrystal-1394.cif
_cod_data_source_block 2008lsh032
_cod_depositor_comments
;
Citation :
Coles (nee Huth), Susanne L. and Threlfall, Terry L. and 
Hursthouse, Michael B. (2008) 
University of Southampton, Crystal Structure Report Archive. 
(doi:10.5258/ecrystals/1394)

More at:
http://ecrystals.chem.soton.ac.uk/1394/

The following automatic conversions were performed:

'_symmetry_cell_setting' value 'Monoclinic' changed to 'monoclinic'
according to the built-in table from CIF Core dictionary named
'cif_core.dic' version 2.4.1 from 2010-06-29.

Automatic conversion script
Id: cif_fix_values 3392 2015-05-12 13:50:21Z andrius 
;
_cod_original_sg_symbol_H-M P21/c
_cod_database_code 1520185

loop_
_symmetry_equiv_pos_as_xyz
'x, y, z'
'-x, y+1/2, -z+1/2'
'-x, -y, -z'
'x, -y-1/2, z-1/2'

loop_
_atom_site_label
_atom_site_type_symbol
_atom_site_fract_x
_atom_site_fract_y
_atom_site_fract_z
_atom_site_U_iso_or_equiv
_atom_site_adp_type
_atom_site_occupancy
_atom_site_symmetry_multiplicity
_atom_site_calc_flag
_atom_site_refinement_flags
_atom_site_disorder_assembly
_atom_site_disorder_group
C1 C 0.15345(8) 0.42235(12) -0.08080(15) 0.0174(2) Uani 1 1 d . . .
C2 C 0.18000(9) 0.32607(12) 0.06085(16) 0.0204(3) Uani 1 1 d . . .
H2 H 0.1282 0.2670 0.0890 0.024 Uiso 1 1 calc R . .
C3 C 0.28239(9) 0.31537(12) 0.16234(16) 0.0212(3) Uani 1 1 d . . .
H3 H 0.3000 0.2495 0.2594 0.025 Uiso 1 1 calc R . .
C4 C 0.35841(9) 0.40122(12) 0.12117(16) 0.0188(2) Uani 1 1 d . . .
C5 C 0.33247(9) 0.49653(12) -0.02246(16) 0.0205(3) Uani 1 1 d . . .
H5 H 0.3846 0.5540 -0.0525 0.025 Uiso 1 1 calc R . .
C6 C 0.23073(9) 0.50749(12) -0.12146(16) 0.0200(2) Uani 1 1 d . . .
H6 H 0.2133 0.5737 -0.2182 0.024 Uiso 1 1 calc R . .
C7 C -0.02572(9) 0.34533(12) -0.22320(16) 0.0197(2) Uani 1 1 d . . .
C8 C -0.12752(9) 0.39535(13) -0.34058(18) 0.0253(3) Uani 1 1 d . . .
H8A H -0.1496 0.3326 -0.4459 0.038 Uiso 1 1 calc R . .
H8B H -0.1190 0.4899 -0.3846 0.038 Uiso 1 1 calc R . .
H8C H -0.1802 0.3960 -0.2675 0.038 Uiso 1 1 calc R . .
C9 C 0.49098(9) 0.31423(13) 0.37248(17) 0.0229(3) Uani 1 1 d . . .
H9A H 0.4839 0.2143 0.3383 0.028 Uiso 1 1 calc R . .
H9B H 0.4463 0.3341 0.4589 0.028 Uiso 1 1 calc R . .
C10 C 0.60289(9) 0.34860(14) 0.46036(18) 0.0266(3) Uani 1 1 d . . .
H10A H 0.6476 0.3142 0.3821 0.040 Uiso 1 1 calc R . .
H10B H 0.6228 0.3039 0.5813 0.040 Uiso 1 1 calc R . .
H10C H 0.6109 0.4499 0.4746 0.040 Uiso 1 1 calc R . .
N1 N 0.05045(7) 0.44205(10) -0.18609(13) 0.0191(2) Uani 1 1 d D . .
O1 O -0.01439(7) 0.22439(9) -0.16566(12) 0.0253(2) Uani 1 1 d . . .
O2 O 0.46149(6) 0.40008(9) 0.21196(11) 0.0231(2) Uani 1 1 d . . .
H1N H 0.0364(12) 0.5266(15) -0.237(2) 0.033(4) Uiso 1 1 d D . .

loop_
_atom_site_aniso_label
_atom_site_aniso_U_11
_atom_site_aniso_U_22
_atom_site_aniso_U_33
_atom_site_aniso_U_23
_atom_site_aniso_U_13
_atom_site_aniso_U_12
C1 0.0167(5) 0.0167(5) 0.0181(5) -0.0023(4) 0.0027(4) 0.0010(4)
C2 0.0186(5) 0.0208(6) 0.0221(6) 0.0023(4) 0.0057(4) -0.0020(4)
C3 0.0213(6) 0.0217(6) 0.0206(6) 0.0052(4) 0.0045(4) 0.0008(4)
C4 0.0162(5) 0.0200(5) 0.0193(5) -0.0011(4) 0.0021(4) 0.0003(4)
C5 0.0194(5) 0.0183(5) 0.0236(6) 0.0021(4) 0.0043(5) -0.0036(4)
C6 0.0217(6) 0.0169(5) 0.0205(5) 0.0031(4) 0.0032(4) -0.0004(4)
C7 0.0201(5) 0.0204(6) 0.0194(5) -0.0038(4) 0.0060(4) -0.0003(4)
C8 0.0193(6) 0.0271(6) 0.0276(6) -0.0041(5) 0.0012(5) -0.0003(5)
C9 0.0210(6) 0.0242(6) 0.0218(6) 0.0039(5) 0.0012(5) 0.0018(5)
C10 0.0237(6) 0.0254(6) 0.0268(6) 0.0009(5) -0.0019(5) -0.0001(5)
N1 0.0173(5) 0.0169(5) 0.0221(5) 0.0010(4) 0.0022(4) 0.0010(4)
O1 0.0260(5) 0.0188(4) 0.0295(5) -0.0003(3) 0.0029(4) -0.0036(3)
O2 0.0165(4) 0.0275(5) 0.0238(4) 0.0069(3) 0.0014(3) -0.0016(3)

loop_
_atom_type_symbol
_atom_type_description
_atom_type_scat_dispersion_real
_atom_type_scat_dispersion_imag
_atom_type_scat_source
C C 0.0033 0.0016 'International Tables Vol C Tables 4.2.6.8 and 6.1.1.4'
H H 0.0000 0.0000 'International Tables Vol C Tables 4.2.6.8 and 6.1.1.4'
N N 0.0061 0.0033 'International Tables Vol C Tables 4.2.6.8 and 6.1.1.4'
O O 0.0106 0.0060 'International Tables Vol C Tables 4.2.6.8 and 6.1.1.4'

loop_
_geom_angle_atom_site_label_1
_geom_angle_atom_site_label_2
_geom_angle_atom_site_label_3
_geom_angle
_geom_angle_site_symmetry_1
_geom_angle_site_symmetry_3
C2 C1 C6 119.05(10) . .
C2 C1 N1 123.57(10) . .
C6 C1 N1 117.36(10) . .
C1 C2 C3 120.46(10) . .
C1 C2 H2 119.8 . .
C3 C2 H2 119.8 . .
C4 C3 C2 119.91(11) . .
C4 C3 H3 120.0 . .
C2 C3 H3 120.0 . .
O2 C4 C3 124.95(10) . .
O2 C4 C5 115.20(10) . .
C3 C4 C5 119.85(10) . .
C6 C5 C4 119.96(11) . .
C6 C5 H5 120.0 . .
C4 C5 H5 120.0 . .
C5 C6 C1 120.75(11) . .
C5 C6 H6 119.6 . .
C1 C6 H6 119.6 . .
O1 C7 N1 123.26(11) . .
O1 C7 C8 121.50(11) . .
N1 C7 C8 115.24(10) . .
C7 C8 H8A 109.5 . .
C7 C8 H8B 109.5 . .
H8A C8 H8B 109.5 . .
C7 C8 H8C 109.5 . .
H8A C8 H8C 109.5 . .
H8B C8 H8C 109.5 . .
O2 C9 C10 106.81(10) . .
O2 C9 H9A 110.4 . .
C10 C9 H9A 110.4 . .
O2 C9 H9B 110.4 . .
C10 C9 H9B 110.4 . .
H9A C9 H9B 108.6 . .
C9 C10 H10A 109.5 . .
C9 C10 H10B 109.5 . .
H10A C10 H10B 109.5 . .
C9 C10 H10C 109.5 . .
H10A C10 H10C 109.5 . .
H10B C10 H10C 109.5 . .
C7 N1 C1 126.74(10) . .
C7 N1 H1N 117.4(10) . .
C1 N1 H1N 115.7(10) . .
C4 O2 C9 117.70(9) . .

loop_
_geom_bond_atom_site_label_1
_geom_bond_atom_site_label_2
_geom_bond_distance
_geom_bond_site_symmetry_2
C1 C2 1.3876(16) .
C1 C6 1.3963(16) .
C1 N1 1.4214(14) .
C2 C3 1.3964(16) .
C2 H2 0.9500 .
C3 C4 1.3887(16) .
C3 H3 0.9500 .
C4 O2 1.3772(13) .
C4 C5 1.3915(16) .
C5 C6 1.3835(16) .
C5 H5 0.9500 .
C6 H6 0.9500 .
C7 O1 1.2336(15) .
C7 N1 1.3509(15) .
C7 C8 1.5072(16) .
C8 H8A 0.9800 .
C8 H8B 0.9800 .
C8 H8C 0.9800 .
C9 O2 1.4333(14) .
C9 C10 1.5123(16) .
C9 H9A 0.9900 .
C9 H9B 0.9900 .
C10 H10A 0.9800 .
C10 H10B 0.9800 .
C10 H10C 0.9800 .
N1 H1N 0.897(13) .

loop_
_geom_hbond_atom_site_label_D
_geom_hbond_atom_site_label_H
_geom_hbond_atom_site_label_A
_geom_hbond_distance_DH
_geom_hbond_distance_HA
_geom_hbond_distance_DA
_geom_hbond_angle_DHA
_geom_hbond_site_symmetry_A
N1 H1N O1 0.897(13) 2.027(13) 2.9219(13) 174.9(14) 2_554
